data_7241790
loop_
_publ_author_name
'Mitsuhashi, Ryoji'
'Hosoya, Satoshi'
'Suzuki, Takayoshi'
'Sunatsuki, Yukinari'
'Sakiyama, Hiroshi'
'Mikuriya, Masahiro'

_publ_section_title
;
 Zero-field slow relaxation of magnetization in cobalt(ii) single-ion
 magnets: suppression of quantum tunneling of magnetization by tailoring
 the intermolecular magnetic coupling
;
_journal_issue 71
_journal_name_full 'RSC Advances'
_journal_page_first 43472
_journal_page_last 43479
_journal_paper_doi 10.1039/D0RA08286D
_journal_volume 10
_journal_year 2020
_chemical_formula_moiety 'C20 H22 Co N4 O4, C H4 O'
_chemical_formula_sum 'C21 H26 Co N4 O5'
_chemical_formula_weight 473.39
_space_group_crystal_system monoclinic
_space_group_IT_number 14
_space_group_name_Hall '-P 2ybc'
_space_group_name_H-M_alt 'P 1 21/c 1'
_atom_sites_solution_hydrogens mixed
_audit_creation_method SHELXL-2014/7
_audit_update_record
;
2020-02-27 deposited with the CCDC.	2020-11-23 downloaded from the CCDC.
;
_cell_angle_alpha 90
_cell_angle_beta 104.276(3)
_cell_angle_gamma 90
_cell_formula_units_Z 4
_cell_length_a 14.6617(18)
_cell_length_b 19.303(3)
_cell_length_c 7.5546(9)
_cell_measurement_reflns_used 843
_cell_measurement_temperature 90(2)
_cell_measurement_theta_max 18.50
_cell_measurement_theta_min 2.55
_cell_volume 2072.0(5)
_computing_cell_refinement 'Bruker SAINT'
_computing_data_collection 'Bruker APEX'
_computing_data_reduction 'Bruker SAINT'
_computing_molecular_graphics 'Yadokari-XG 2009 (Wakita,Nemoto et al., 2009)'
_computing_publication_material 'SHELXL-2014/7 (Sheldrick, 2014)'
_computing_structure_refinement 'SHELXL-2014/7 (Sheldrick, 2014)'
_computing_structure_solution 'SHELXT 2014/5 (Sheldrick, 2014)'
_diffrn_ambient_temperature 90(2)
_diffrn_measured_fraction_theta_full 0.999
_diffrn_measured_fraction_theta_max 0.995
_diffrn_measurement_device_type 'Bruker APEX CCD'
_diffrn_measurement_method '\f and \w scans'
_diffrn_radiation_type MoK\a
_diffrn_radiation_wavelength 0.71073
_diffrn_reflns_av_R_equivalents 0.1195
_diffrn_reflns_av_unetI/netI 0.1713
_diffrn_reflns_Laue_measured_fraction_full 0.999
_diffrn_reflns_Laue_measured_fraction_max 0.995
_diffrn_reflns_limit_h_max 15
_diffrn_reflns_limit_h_min -19
_diffrn_reflns_limit_k_max 18
_diffrn_reflns_limit_k_min -24
_diffrn_reflns_limit_l_max 9
_diffrn_reflns_limit_l_min -9
_diffrn_reflns_number 13001
_diffrn_reflns_point_group_measured_fraction_full 0.999
_diffrn_reflns_point_group_measured_fraction_max 0.995
_diffrn_reflns_theta_full 25.242
_diffrn_reflns_theta_max 27.499
_diffrn_reflns_theta_min 2.110
_exptl_absorpt_coefficient_mu 0.870
_exptl_absorpt_correction_T_max 0.950
_exptl_absorpt_correction_T_min 0.888
_exptl_absorpt_correction_type multi-scan
_exptl_absorpt_process_details SADABS
_exptl_crystal_colour red
_exptl_crystal_density_diffrn 1.517
_exptl_crystal_description platelet
_exptl_crystal_F_000 988
_exptl_crystal_size_max 0.140
_exptl_crystal_size_mid 0.120
_exptl_crystal_size_min 0.060
_refine_diff_density_max 0.584
_refine_diff_density_min -0.737
_refine_diff_density_rms 0.108
_refine_ls_extinction_method none
_refine_ls_goodness_of_fit_ref 0.911
_refine_ls_hydrogen_treatment mixed
_refine_ls_matrix_type full
_refine_ls_number_parameters 292
_refine_ls_number_reflns 4730
_refine_ls_number_restraints 1
_refine_ls_restrained_S_all 0.911
_refine_ls_R_factor_all 0.1542
_refine_ls_R_factor_gt 0.0651
_refine_ls_shift/su_max 0.000
_refine_ls_shift/su_mean 0.000
_refine_ls_structure_factor_coef Fsqd
_refine_ls_weighting_details 'w=1/[\s^2^(Fo^2^)+(0.0603P)^2^] where P=(Fo^2^+2Fc^2^)/3'
_refine_ls_weighting_scheme calc
_refine_ls_wR_factor_gt 0.1296
_refine_ls_wR_factor_ref 0.1515
_reflns_Friedel_coverage 0.000
_reflns_number_gt 2415
_reflns_number_total 4730
_reflns_threshold_expression 'I > 2\s(I)'
_cod_data_source_file d0ra08286d2.cif
_cod_data_source_block 0823191m_0ma
_cod_original_cell_volume 2072.1(5)
_cod_original_sg_symbol_H-M 'P 21/c'
_cod_database_code 7241790
_shelx_shelxl_version_number 2014/7
_shelx_space_group_comment
;
The symmetry employed for this shelxl refinement is uniquely defined
by the following loop, which should always be used as a source of
symmetry information in preference to the above space-group names.
They are only intended as comments.
;
_shelx_estimated_absorpt_t_min 0.888
_shelx_estimated_absorpt_t_max 0.950

loop_
_space_group_symop_operation_xyz
'x, y, z'
'-x, y+1/2, -z+1/2'
'-x, -y, -z'
'x, -y-1/2, z-1/2'

loop_
_atom_site_label
_atom_site_type_symbol
_atom_site_fract_x
_atom_site_fract_y
_atom_site_fract_z
_atom_site_U_iso_or_equiv
_atom_site_adp_type
_atom_site_occupancy
_atom_site_site_symmetry_order
_atom_site_calc_flag
_atom_site_refinement_flags_posn
_atom_site_refinement_flags_adp
_atom_site_refinement_flags_occupancy
_atom_site_disorder_assembly
_atom_site_disorder_group
Co1 Co 0.30258(4) 0.49924(3) 0.56645(8) 0.01792(18) Uani 1 1 d . . . . .
O1 O 0.25420(19) 0.44655(15) 0.3469(4) 0.0170(7) Uani 1 1 d . . . . .
C1 C 0.1819(3) 0.4033(2) 0.3172(6) 0.0145(10) Uani 1 1 d . . . . .
C2 C 0.1685(3) 0.3598(2) 0.1587(6) 0.0163(10) Uani 1 1 d . . . . .
C3 C 0.0964(3) 0.3128(2) 0.1173(6) 0.0165(10) Uani 1 1 d . . . . .
H3 H 0.0892 0.2841 0.0125 0.020 Uiso 1 1 calc R U . . .
C4 C 0.0337(3) 0.3067(2) 0.2279(6) 0.0203(11) Uani 1 1 d . . . . .
H4 H -0.0156 0.2735 0.1992 0.024 Uiso 1 1 calc R U . . .
C5 C 0.0430(3) 0.3484(2) 0.3783(6) 0.0172(10) Uani 1 1 d . . . . .
H5 H -0.0008 0.3442 0.4516 0.021 Uiso 1 1 calc R U . . .
C6 C 0.1165(3) 0.3978(2) 0.4268(6) 0.0132(10) Uani 1 1 d . . . . .
C7 C 0.1216(3) 0.4409(2) 0.5853(6) 0.0155(10) Uani 1 1 d . . . . .
N1 N 0.0513(3) 0.4430(2) 0.6726(6) 0.0256(10) Uani 1 1 d . . . . .
H1 H -0.003(3) 0.426(2) 0.636(6) 0.007(11) Uiso 1 1 d . . . . .
C8 C 0.0735(3) 0.4906(2) 0.8258(6) 0.0160(10) Uani 1 1 d . . . . .
H8 H 0.0769 0.4663 0.9426 0.019 Uiso 1 1 calc R U . . .
H8A H 0.0265 0.5283 0.8112 0.019 Uiso 1 1 calc R U . . .
N2 N 0.1930(2) 0.48073(17) 0.6630(5) 0.0138(8) Uani 1 1 d . . . . .
O2 O 0.2320(2) 0.37106(16) 0.0564(4) 0.0200(7) Uani 1 1 d . . . . .
O3 O 0.3105(2) 0.59754(15) 0.5325(4) 0.0206(8) Uani 1 1 d . . . . .
C9 C 0.1703(3) 0.5185(2) 0.8163(7) 0.0238(12) Uani 1 1 d . . . . .
H9 H 0.1675 0.5690 0.7931 0.029 Uiso 1 1 calc R U . . .
H9A H 0.2179 0.5092 0.9317 0.029 Uiso 1 1 calc R U . . .
C10 C 0.2289(3) 0.3247(2) -0.0930(6) 0.0223(11) Uani 1 1 d . . . . .
H10 H 0.2424 0.2775 -0.0463 0.033 Uiso 1 1 calc R U . . .
H10A H 0.2761 0.3388 -0.1581 0.033 Uiso 1 1 calc R U . . .
H10B H 0.1662 0.3262 -0.1768 0.033 Uiso 1 1 calc R U . . .
C11 C 0.3878(3) 0.6347(2) 0.5590(6) 0.0133(10) Uani 1 1 d . . . . .
C12 C 0.3776(3) 0.7047(2) 0.4981(6) 0.0165(10) Uani 1 1 d . . . . .
C13 C 0.4523(3) 0.7488(2) 0.5172(7) 0.0210(11) Uani 1 1 d . . . . .
H13 H 0.4432 0.7950 0.4724 0.025 Uiso 1 1 calc R U . . .
C14 C 0.5434(3) 0.7247(2) 0.6047(7) 0.0250(12) Uani 1 1 d . . . . .
H14 H 0.5960 0.7548 0.6195 0.030 Uiso 1 1 calc R U . . .
C15 C 0.5555(3) 0.6585(2) 0.6677(6) 0.0186(10) Uani 1 1 d . . . . .
H15 H 0.6168 0.6435 0.7295 0.022 Uiso 1 1 calc R U . . .
C16 C 0.4799(3) 0.6114(2) 0.6440(6) 0.0147(10) Uani 1 1 d . . . . .
C17 C 0.4985(3) 0.5407(2) 0.7127(6) 0.0176(11) Uani 1 1 d . . . . .
N3 N 0.5857(3) 0.5205(2) 0.8054(6) 0.0199(9) Uani 1 1 d D . . . .
H3N H 0.628(3) 0.544(2) 0.795(7) 0.036(17) Uiso 1 1 d D . . . .
C18 C 0.5876(3) 0.4472(2) 0.8456(6) 0.0183(11) Uani 1 1 d . . . . .
H18 H 0.6142 0.4383 0.9773 0.022 Uiso 1 1 calc R U . . .
H18A H 0.6244 0.4213 0.7737 0.022 Uiso 1 1 calc R U . . .
C19 C 0.4820(3) 0.4282(2) 0.7869(6) 0.0173(10) Uani 1 1 d . . . . .
H19 H 0.4715 0.3887 0.7007 0.021 Uiso 1 1 calc R U . . .
H19A H 0.4581 0.4157 0.8944 0.021 Uiso 1 1 calc R U . . .
N4 N 0.4350(2) 0.49098(19) 0.6980(5) 0.0150(8) Uani 1 1 d . . . . .
O4 O 0.2856(2) 0.72201(16) 0.4168(4) 0.0228(8) Uani 1 1 d . . . . .
O5 O 0.1242(2) 0.62748(18) 0.3750(4) 0.0227(8) Uani 1 1 d . . . . .
H5A H 0.1793 0.6250 0.4410 0.034 Uiso 1 1 calc R U . . .
C20 C 0.2649(3) 0.7935(2) 0.3792(7) 0.0237(12) Uani 1 1 d . . . . .
H20 H 0.2865 0.8205 0.4917 0.035 Uiso 1 1 calc R U . . .
H20A H 0.1968 0.7995 0.3323 0.035 Uiso 1 1 calc R U . . .
H20B H 0.2971 0.8097 0.2877 0.035 Uiso 1 1 calc R U . . .
C21 C 0.1263(4) 0.6247(3) 0.1888(7) 0.0398(15) Uani 1 1 d . . . . .
H21 H 0.1491 0.6690 0.1531 0.060 Uiso 1 1 calc R U . . .
H21A H 0.0627 0.6158 0.1134 0.060 Uiso 1 1 calc R U . . .
H21B H 0.1685 0.5874 0.1710 0.060 Uiso 1 1 calc R U . . .

loop_
_atom_site_aniso_label
_atom_site_aniso_U_11
_atom_site_aniso_U_22
_atom_site_aniso_U_33
_atom_site_aniso_U_23
_atom_site_aniso_U_13
_atom_site_aniso_U_12
Co1 0.0112(3) 0.0191(3) 0.0239(3) -0.0019(3) 0.0053(2) -0.0031(3)
O1 0.0109(16) 0.0202(17) 0.0216(18) -0.0066(14) 0.0072(14) -0.0065(13)
C1 0.009(2) 0.014(2) 0.020(3) 0.002(2) 0.002(2) 0.0004(18)
C2 0.009(2) 0.019(2) 0.022(3) -0.001(2) 0.005(2) -0.0004(19)
C3 0.012(2) 0.017(2) 0.018(3) 0.001(2) -0.001(2) 0.0016(19)
C4 0.012(2) 0.021(3) 0.025(3) 0.004(2) 0.000(2) -0.005(2)
C5 0.013(2) 0.019(3) 0.020(3) 0.000(2) 0.004(2) 0.0015(19)
C6 0.008(2) 0.016(2) 0.014(2) 0.002(2) 0.0018(19) 0.0005(18)
C7 0.008(2) 0.014(2) 0.028(3) 0.005(2) 0.011(2) -0.0005(18)
N1 0.011(2) 0.036(3) 0.034(3) -0.010(2) 0.013(2) -0.008(2)
C8 0.009(2) 0.022(3) 0.015(2) 0.000(2) 0.0020(18) 0.001(2)
N2 0.0092(19) 0.014(2) 0.021(2) -0.0027(16) 0.0107(16) -0.0030(15)
O2 0.0161(18) 0.0236(18) 0.0215(18) -0.0060(15) 0.0070(14) -0.0039(14)
O3 0.0096(16) 0.0177(17) 0.033(2) -0.0016(15) 0.0016(15) -0.0034(13)
C9 0.022(3) 0.027(3) 0.027(3) -0.009(2) 0.014(2) -0.004(2)
C10 0.023(3) 0.021(3) 0.022(3) -0.006(2) 0.005(2) 0.004(2)
C11 0.011(2) 0.016(2) 0.014(2) -0.0030(19) 0.0061(19) -0.0012(19)
C12 0.010(2) 0.019(2) 0.021(3) 0.000(2) 0.005(2) -0.0003(19)
C13 0.021(3) 0.015(2) 0.028(3) -0.001(2) 0.008(2) -0.006(2)
C14 0.019(3) 0.024(3) 0.036(3) -0.003(2) 0.015(2) -0.008(2)
C15 0.008(2) 0.025(3) 0.024(3) -0.003(2) 0.005(2) -0.0023(19)
C16 0.012(2) 0.020(2) 0.015(2) -0.001(2) 0.009(2) -0.0022(19)
C17 0.011(2) 0.029(3) 0.015(3) -0.009(2) 0.006(2) -0.003(2)
N3 0.012(2) 0.023(2) 0.025(2) 0.0012(18) 0.0044(18) -0.0042(17)
C18 0.010(2) 0.026(3) 0.018(3) 0.000(2) 0.003(2) 0.002(2)
C19 0.016(2) 0.022(3) 0.015(3) 0.005(2) 0.006(2) 0.006(2)
N4 0.0049(17) 0.023(2) 0.0179(19) -0.0038(18) 0.0041(15) -0.0009(16)
O4 0.0119(17) 0.0200(18) 0.034(2) 0.0048(16) 0.0001(15) -0.0015(14)
O5 0.0063(16) 0.038(2) 0.0242(19) 0.0041(17) 0.0052(14) -0.0062(16)
C20 0.019(3) 0.017(3) 0.036(3) 0.001(2) 0.009(2) 0.002(2)
C21 0.025(3) 0.067(4) 0.026(3) 0.001(3) 0.005(3) -0.017(3)

loop_
_atom_type_symbol
_atom_type_description
_atom_type_scat_dispersion_real
_atom_type_scat_dispersion_imag
_atom_type_scat_source
C C 0.0033 0.0016 'International Tables Vol C Tables 4.2.6.8 and 6.1.1.4'
H H 0.0000 0.0000 'International Tables Vol C Tables 4.2.6.8 and 6.1.1.4'
N N 0.0061 0.0033 'International Tables Vol C Tables 4.2.6.8 and 6.1.1.4'
O O 0.0106 0.0060 'International Tables Vol C Tables 4.2.6.8 and 6.1.1.4'
Co Co 0.3494 0.9721 'International Tables Vol C Tables 4.2.6.8 and 6.1.1.4'

loop_
_geom_angle_atom_site_label_1
_geom_angle_atom_site_label_2
_geom_angle_atom_site_label_3
_geom_angle
_geom_angle_site_symmetry_1
_geom_angle_site_symmetry_3
_geom_angle_publ_flag
O3 Co1 O1 115.35(13) . . ?
O3 Co1 N2 108.20(13) . . ?
O1 Co1 N2 93.60(14) . . ?
O3 Co1 N4 93.63(14) . . ?
O1 Co1 N4 120.18(14) . . ?
N2 Co1 N4 126.85(15) . . ?
C1 O1 Co1 126.0(3) . . ?
O1 C1 C6 125.2(4) . . ?
O1 C1 C2 116.7(4) . . ?
C6 C1 C2 118.1(4) . . ?
O2 C2 C3 124.8(4) . . ?
O2 C2 C1 114.0(4) . . ?
C3 C2 C1 121.1(4) . . ?
C2 C3 C4 120.4(4) . . ?
C2 C3 H3 119.8 . . ?
C4 C3 H3 119.8 . . ?
C5 C4 C3 120.1(4) . . ?
C5 C4 H4 119.9 . . ?
C3 C4 H4 119.9 . . ?
C4 C5 C6 121.6(4) . . ?
C4 C5 H5 119.2 . . ?
C6 C5 H5 119.2 . . ?
C5 C6 C1 118.7(4) . . ?
C5 C6 C7 118.9(4) . . ?
C1 C6 C7 122.4(4) . . ?
N2 C7 N1 112.5(4) . . ?
N2 C7 C6 125.5(4) . . ?
N1 C7 C6 122.0(4) . . ?
C7 N1 C8 111.0(4) . . ?
C7 N1 H1 127(3) . . ?
C8 N1 H1 121(3) . . ?
N1 C8 C9 102.3(3) . . ?
N1 C8 H8 111.3 . . ?
C9 C8 H8 111.3 . . ?
N1 C8 H8A 111.3 . . ?
C9 C8 H8A 111.3 . . ?
H8 C8 H8A 109.2 . . ?
C7 N2 C9 109.3(4) . . ?
C7 N2 Co1 125.3(3) . . ?
C9 N2 Co1 124.6(3) . . ?
C2 O2 C10 117.0(3) . . ?
C11 O3 Co1 126.6(3) . . ?
N2 C9 C8 104.7(4) . . ?
N2 C9 H9 110.8 . . ?
C8 C9 H9 110.8 . . ?
N2 C9 H9A 110.8 . . ?
C8 C9 H9A 110.8 . . ?
H9 C9 H9A 108.9 . . ?
O2 C10 H10 109.5 . . ?
O2 C10 H10A 109.5 . . ?
H10 C10 H10A 109.5 . . ?
O2 C10 H10B 109.5 . . ?
H10 C10 H10B 109.5 . . ?
H10A C10 H10B 109.5 . . ?
O3 C11 C16 125.8(4) . . ?
O3 C11 C12 116.8(4) . . ?
C16 C11 C12 117.4(4) . . ?
C13 C12 O4 124.6(4) . . ?
C13 C12 C11 122.6(4) . . ?
O4 C12 C11 112.8(4) . . ?
C12 C13 C14 118.9(4) . . ?
C12 C13 H13 120.5 . . ?
C14 C13 H13 120.5 . . ?
C15 C14 C13 120.0(4) . . ?
C15 C14 H14 120.0 . . ?
C13 C14 H14 120.0 . . ?
C14 C15 C16 122.0(4) . . ?
C14 C15 H15 119.0 . . ?
C16 C15 H15 119.0 . . ?
C15 C16 C11 118.9(4) . . ?
C15 C16 C17 119.0(4) . . ?
C11 C16 C17 122.1(4) . . ?
N4 C17 N3 112.9(4) . . ?
N4 C17 C16 125.6(4) . . ?
N3 C17 C16 121.4(4) . . ?
C17 N3 C18 110.9(4) . . ?
C17 N3 H3N 116(4) . . ?
C18 N3 H3N 128(4) . . ?
N3 C18 C19 101.9(3) . . ?
N3 C18 H18 111.4 . . ?
C19 C18 H18 111.4 . . ?
N3 C18 H18A 111.4 . . ?
C19 C18 H18A 111.4 . . ?
H18 C18 H18A 109.2 . . ?
N4 C19 C18 104.9(3) . . ?
N4 C19 H19 110.8 . . ?
C18 C19 H19 110.8 . . ?
N4 C19 H19A 110.8 . . ?
C18 C19 H19A 110.8 . . ?
H19 C19 H19A 108.8 . . ?
C17 N4 C19 108.6(4) . . ?
C17 N4 Co1 125.0(3) . . ?
C19 N4 Co1 126.3(3) . . ?
C12 O4 C20 117.4(3) . . ?
C21 O5 H5A 109.5 . . ?
O4 C20 H20 109.5 . . ?
O4 C20 H20A 109.5 . . ?
H20 C20 H20A 109.5 . . ?
O4 C20 H20B 109.5 . . ?
H20 C20 H20B 109.5 . . ?
H20A C20 H20B 109.5 . . ?
O5 C21 H21 109.5 . . ?
O5 C21 H21A 109.5 . . ?
H21 C21 H21A 109.5 . . ?
O5 C21 H21B 109.5 . . ?
H21 C21 H21B 109.5 . . ?
H21A C21 H21B 109.5 . . ?

loop_
_geom_bond_atom_site_label_1
_geom_bond_atom_site_label_2
_geom_bond_distance
_geom_bond_site_symmetry_2
_geom_bond_publ_flag
Co1 O3 1.922(3) . ?
Co1 O1 1.926(3) . ?
Co1 N2 1.955(3) . ?
Co1 N4 1.958(3) . ?
O1 C1 1.325(5) . ?
C1 C6 1.417(6) . ?
C1 C2 1.435(6) . ?
C2 O2 1.366(5) . ?
C2 C3 1.370(6) . ?
C3 C4 1.391(6) . ?
C3 H3 0.9500 . ?
C4 C5 1.372(6) . ?
C4 H4 0.9500 . ?
C5 C6 1.416(6) . ?
C5 H5 0.9500 . ?
C6 C7 1.445(6) . ?
C7 N2 1.314(5) . ?
C7 N1 1.355(5) . ?
N1 C8 1.450(6) . ?
N1 H1 0.85(4) . ?
C8 C9 1.535(6) . ?
C8 H8 0.9900 . ?
C8 H8A 0.9900 . ?
N2 C9 1.474(6) . ?
O2 C10 1.432(5) . ?
O3 C11 1.315(5) . ?
C9 H9 0.9900 . ?
C9 H9A 0.9900 . ?
C10 H10 0.9800 . ?
C10 H10A 0.9800 . ?
C10 H10B 0.9800 . ?
C11 C16 1.418(6) . ?
C11 C12 1.424(6) . ?
C12 C13 1.367(6) . ?
C12 O4 1.378(5) . ?
C13 C14 1.414(6) . ?
C13 H13 0.9500 . ?
C14 C15 1.361(6) . ?
C14 H14 0.9500 . ?
C15 C16 1.411(6) . ?
C15 H15 0.9500 . ?
C16 C17 1.461(6) . ?
C17 N4 1.322(5) . ?
C17 N3 1.356(6) . ?
N3 C18 1.445(6) . ?
N3 H3N 0.795(19) . ?
C18 C19 1.547(6) . ?
C18 H18 0.9900 . ?
C18 H18A 0.9900 . ?
C19 N4 1.472(5) . ?
C19 H19 0.9900 . ?
C19 H19A 0.9900 . ?
O4 C20 1.426(5) . ?
O5 C21 1.416(5) . ?
O5 H5A 0.8400 . ?
C20 H20 0.9800 . ?
C20 H20A 0.9800 . ?
C20 H20B 0.9800 . ?
C21 H21 0.9800 . ?
C21 H21A 0.9800 . ?
C21 H21B 0.9800 . ?

loop_
_geom_hbond_atom_site_label_D
_geom_hbond_atom_site_label_H
_geom_hbond_atom_site_label_A
_geom_hbond_distance_DH
_geom_hbond_distance_HA
_geom_hbond_distance_DA
_geom_hbond_angle_DHA
_geom_hbond_site_symmetry_A
N1 H1 O5 0.85(4) 2.03(4) 2.853(5) 162(4) 3_566
N3 H3N O1 0.795(19) 2.25(4) 2.927(5) 143(5) 3_666
N3 H3N O2 0.795(19) 2.64(3) 3.352(5) 150(5) 3_666
O5 H5A O3 0.84 1.95 2.758(4) 161.3 .
O5 H5A O4 0.84 2.47 2.943(4) 116.4 .
C21 H21 O4 0.98 2.66 3.157(6) 112.0 .

loop_
_geom_torsion_atom_site_label_1
_geom_torsion_atom_site_label_2
_geom_torsion_atom_site_label_3
_geom_torsion_atom_site_label_4
_geom_torsion
_geom_torsion_site_symmetry_1
_geom_torsion_site_symmetry_2
_geom_torsion_site_symmetry_3
_geom_torsion_site_symmetry_4
_geom_torsion_publ_flag
Co1 O1 C1 C6 12.7(6) . . . . ?
Co1 O1 C1 C2 -168.8(3) . . . . ?
O1 C1 C2 O2 -1.8(6) . . . . ?
C6 C1 C2 O2 176.8(4) . . . . ?
O1 C1 C2 C3 179.3(4) . . . . ?
C6 C1 C2 C3 -2.1(6) . . . . ?
O2 C2 C3 C4 -178.1(4) . . . . ?
C1 C2 C3 C4 0.7(7) . . . . ?
C2 C3 C4 C5 0.8(7) . . . . ?
C3 C4 C5 C6 -0.9(7) . . . . ?
C4 C5 C6 C1 -0.5(7) . . . . ?
C4 C5 C6 C7 179.1(4) . . . . ?
O1 C1 C6 C5 -179.5(4) . . . . ?
C2 C1 C6 C5 1.9(6) . . . . ?
O1 C1 C6 C7 0.9(7) . . . . ?
C2 C1 C6 C7 -177.7(4) . . . . ?
C5 C6 C7 N2 168.7(4) . . . . ?
C1 C6 C7 N2 -11.6(7) . . . . ?
C5 C6 C7 N1 -10.0(6) . . . . ?
C1 C6 C7 N1 169.6(4) . . . . ?
N2 C7 N1 C8 1.6(5) . . . . ?
C6 C7 N1 C8 -179.5(4) . . . . ?
C7 N1 C8 C9 0.7(5) . . . . ?
N1 C7 N2 C9 -3.3(5) . . . . ?
C6 C7 N2 C9 177.9(4) . . . . ?
N1 C7 N2 Co1 -173.7(3) . . . . ?
C6 C7 N2 Co1 7.4(6) . . . . ?
C3 C2 O2 C10 -7.5(6) . . . . ?
C1 C2 O2 C10 173.7(4) . . . . ?
C7 N2 C9 C8 3.5(5) . . . . ?
Co1 N2 C9 C8 174.0(3) . . . . ?
N1 C8 C9 N2 -2.4(5) . . . . ?
Co1 O3 C11 C16 -10.1(6) . . . . ?
Co1 O3 C11 C12 170.4(3) . . . . ?
O3 C11 C12 C13 -179.9(4) . . . . ?
C16 C11 C12 C13 0.6(7) . . . . ?
O3 C11 C12 O4 -0.8(6) . . . . ?
C16 C11 C12 O4 179.7(4) . . . . ?
O4 C12 C13 C14 179.5(4) . . . . ?
C11 C12 C13 C14 -1.5(7) . . . . ?
C12 C13 C14 C15 0.2(7) . . . . ?
C13 C14 C15 C16 1.9(7) . . . . ?
C14 C15 C16 C11 -2.8(7) . . . . ?
C14 C15 C16 C17 179.0(4) . . . . ?
O3 C11 C16 C15 -177.9(4) . . . . ?
C12 C11 C16 C15 1.6(6) . . . . ?
O3 C11 C16 C17 0.1(7) . . . . ?
C12 C11 C16 C17 179.6(4) . . . . ?
C15 C16 C17 N4 -179.0(4) . . . . ?
C11 C16 C17 N4 2.9(7) . . . . ?
C15 C16 C17 N3 3.0(7) . . . . ?
C11 C16 C17 N3 -175.1(4) . . . . ?
N4 C17 N3 C18 6.5(6) . . . . ?
C16 C17 N3 C18 -175.3(4) . . . . ?
C17 N3 C18 C19 -8.4(5) . . . . ?
N3 C18 C19 N4 7.4(5) . . . . ?
N3 C17 N4 C19 -1.0(5) . . . . ?
C16 C17 N4 C19 -179.2(4) . . . . ?
N3 C17 N4 Co1 -177.7(3) . . . . ?
C16 C17 N4 Co1 4.1(6) . . . . ?
C18 C19 N4 C17 -4.3(5) . . . . ?
C18 C19 N4 Co1 172.4(3) . . . . ?
C13 C12 O4 C20 -11.4(7) . . . . ?
C11 C12 O4 C20 169.5(4) . . . . ?
